data_1501720
loop_
_publ_author_name
'Chudomel, J. Matthew'
'Yang, Boqian'
'Barnes, Michael D.'
'Achermann, Marc'
'Mague, Joel T.'
'Lahti, Paul M.'

_publ_section_title
;
 Highly twisted triarylamines for photoinduced intramolecular charge
 transfer.
;
_journal_issue 30
_journal_name_full 'The journal of physical chemistry. A'
_journal_page_first 8361
_journal_page_last 8368
_journal_paper_doi 10.1021/jp203563y
_journal_volume 115
_journal_year 2011
_chemical_formula_moiety 'C28 H23 N O2'
_chemical_formula_sum 'C28 H23 N O2'
_chemical_formula_weight 405.47
_chemical_name_systematic
; 
 N,N-di(4-methoxyphenyl)-N-([1,2-a]-[2'-1'-j]dinaphthanthracen-9-yl)amine 
;
_space_group_IT_number 14
_symmetry_cell_setting monoclinic
_symmetry_space_group_name_Hall '-P 2ybc'
_symmetry_space_group_name_H-M 'P 1 21/c 1'
_atom_sites_solution_hydrogens geom
_atom_sites_solution_primary direct
_atom_sites_solution_secondary difmap
_audit_creation_method SHELXL-97
_cell_angle_alpha 90.00
_cell_angle_beta 100.429(2)
_cell_angle_gamma 90.00
_cell_formula_units_Z 8
_cell_length_a 11.7245(19)
_cell_length_b 11.2382(18)
_cell_length_c 32.084(5)
_cell_measurement_reflns_used 9882
_cell_measurement_temperature 100(2)
_cell_measurement_theta_max 27.57
_cell_measurement_theta_min 2.53
_cell_volume 4157.6(11)
_computing_cell_refinement 'Bruker SAINT (Bruker-AXS 2009a)'
_computing_data_collection 'Bruker APEX2 (Bruker-AXS, 2009)'
_computing_data_reduction 'Bruker SAINT (Bruker-AXS 2009a)'
_computing_molecular_graphics 'Bruker SHELXTL(Bruker-AXS 2008)'
_computing_publication_material 'Bruker SHELXTL(Bruker-AXS 2008)'
_computing_structure_refinement 'SHELXL (Sheldrick, 2008)'
_computing_structure_solution 'SHELXS (Sheldrick, 2008)'
_diffrn_ambient_temperature 100(2)
_diffrn_measured_fraction_theta_full 0.996
_diffrn_measured_fraction_theta_max 0.996
_diffrn_measurement_device_type 'Bruker Smart APEX CCD'
_diffrn_measurement_method '\f and \w scans'
_diffrn_radiation_monochromator graphite
_diffrn_radiation_source 'fine-focus sealed tube'
_diffrn_radiation_type MoK\a
_diffrn_radiation_wavelength 0.71073
_diffrn_reflns_av_R_equivalents 0.0547
_diffrn_reflns_av_sigmaI/netI 0.0343
_diffrn_reflns_limit_h_max 15
_diffrn_reflns_limit_h_min -15
_diffrn_reflns_limit_k_max 14
_diffrn_reflns_limit_k_min -14
_diffrn_reflns_limit_l_max 41
_diffrn_reflns_limit_l_min -41
_diffrn_reflns_number 67988
_diffrn_reflns_theta_full 27.59
_diffrn_reflns_theta_max 27.59
_diffrn_reflns_theta_min 2.22
_exptl_absorpt_coefficient_mu 0.081
_exptl_absorpt_correction_T_max 0.9914
_exptl_absorpt_correction_T_min 0.8876
_exptl_absorpt_correction_type multi-scan
_exptl_absorpt_process_details 'SADABS (Sheldrick, 2008a)'
_exptl_crystal_colour orange
_exptl_crystal_density_diffrn 1.296
_exptl_crystal_density_method 'not measured'
_exptl_crystal_description Slab
_exptl_crystal_F_000 1712
_exptl_crystal_size_max 0.24
_exptl_crystal_size_mid 0.21
_exptl_crystal_size_min 0.11
_refine_diff_density_max 0.214
_refine_diff_density_min -0.227
_refine_diff_density_rms 0.048
_refine_ls_extinction_method none
_refine_ls_goodness_of_fit_ref 1.030
_refine_ls_hydrogen_treatment constr
_refine_ls_matrix_type full
_refine_ls_number_parameters 563
_refine_ls_number_reflns 9606
_refine_ls_number_restraints 0
_refine_ls_restrained_S_all 1.030
_refine_ls_R_factor_all 0.0678
_refine_ls_R_factor_gt 0.0462
_refine_ls_shift/su_max 0.001
_refine_ls_shift/su_mean 0.000
_refine_ls_structure_factor_coef Fsqd
_refine_ls_weighting_details 'calc w=1/[\s^2^(Fo^2^)+(0.0353P)^2^+2.0267P] where P=(Fo^2^+2Fc^2^)/3'
_refine_ls_weighting_scheme calc
_refine_ls_wR_factor_gt 0.0950
_refine_ls_wR_factor_ref 0.1055
_reflns_number_gt 7277
_reflns_number_total 9606
_reflns_threshold_expression >2sigma(I)
_cod_data_source_file jp203563y_si_002.cif
_cod_data_source_block phl005_0m
_cod_depositor_comments
;
The following automatic conversions were performed:

'_symmetry_cell_setting' value 'Monoclinic' changed to 'monoclinic'
according to /home/saulius/struct/CIF-dictionaries/cif_core.dic
dictionary named 'cif_core.dic' version 2.4.1 from 2010-06-29.

Automatic conversion script
Id: cif_fix_values 1715 2011-07-08 13:25:40Z adriana 
;
_cod_original_cell_volume 4157.6(12)
_cod_original_sg_symbol_H-M P2(1)/c
_cod_database_code 1501720

loop_
_symmetry_equiv_pos_as_xyz
'x, y, z'
'-x, y+1/2, -z+1/2'
'-x, -y, -z'
'x, -y-1/2, z-1/2'

loop_
_atom_site_label
_atom_site_type_symbol
_atom_site_fract_x
_atom_site_fract_y
_atom_site_fract_z
_atom_site_U_iso_or_equiv
_atom_site_adp_type
_atom_site_occupancy
_atom_site_symmetry_multiplicity
_atom_site_calc_flag
_atom_site_refinement_flags
O1 O 0.71864(10) 0.58303(9) 0.18436(4) 0.0328(3) Uani 1 1 d .
O2 O 0.03279(10) 0.16930(11) 0.01544(4) 0.0343(3) Uani 1 1 d .
N1 N 0.46545(11) 0.17803(11) 0.12305(4) 0.0226(3) Uani 1 1 d .
C1 C 0.52632(13) 0.28153(13) 0.13953(5) 0.0215(3) Uani 1 1 d .
C2 C 0.61730(14) 0.27154(13) 0.17378(5) 0.0239(3) Uani 1 1 d .
H2 H 0.6345 0.1960 0.1867 0.029 Uiso 1 1 calc R
C3 C 0.68383(14) 0.36960(13) 0.18962(5) 0.0241(3) Uani 1 1 d .
H3 H 0.7465 0.3605 0.2127 0.029 Uiso 1 1 calc R
C4 C 0.65819(13) 0.48048(13) 0.17148(5) 0.0237(3) Uani 1 1 d .
C5 C 0.56621(13) 0.49219(13) 0.13773(5) 0.0261(3) Uani 1 1 d .
H5 H 0.5470 0.5685 0.1258 0.031 Uiso 1 1 calc R
C6 C 0.50231(13) 0.39405(13) 0.12131(5) 0.0242(3) Uani 1 1 d .
H6 H 0.4417 0.4030 0.0975 0.029 Uiso 1 1 calc R
C7 C 0.82646(14) 0.57154(14) 0.21226(5) 0.0290(4) Uani 1 1 d .
H7A H 0.8135 0.5418 0.2397 0.043 Uiso 1 1 calc R
H7B H 0.8647 0.6493 0.2161 0.043 Uiso 1 1 calc R
H7C H 0.8758 0.5155 0.2003 0.043 Uiso 1 1 calc R
C8 C 0.35406(13) 0.17876(13) 0.09685(5) 0.0211(3) Uani 1 1 d .
C9 C 0.27004(13) 0.26235(13) 0.10165(5) 0.0233(3) Uani 1 1 d .
H9 H 0.2864 0.3205 0.1234 0.028 Uiso 1 1 calc R
C10 C 0.16216(13) 0.26218(13) 0.07501(5) 0.0245(3) Uani 1 1 d .
H10 H 0.1066 0.3214 0.0782 0.029 Uiso 1 1 calc R
C11 C 0.13551(13) 0.17590(14) 0.04388(5) 0.0251(3) Uani 1 1 d .
C12 C 0.21700(14) 0.08834(14) 0.04043(5) 0.0282(3) Uani 1 1 d .
H12 H 0.1982 0.0263 0.0202 0.034 Uiso 1 1 calc R
C13 C 0.32503(14) 0.09091(14) 0.06613(5) 0.0259(3) Uani 1 1 d .
H13 H 0.3805 0.0317 0.0628 0.031 Uiso 1 1 calc R
C14 C -0.04613(14) 0.26477(16) 0.01565(6) 0.0333(4) Uani 1 1 d .
H14A H -0.0707 0.2682 0.0432 0.050 Uiso 1 1 calc R
H14B H -0.1140 0.2524 -0.0067 0.050 Uiso 1 1 calc R
H14C H -0.0082 0.3397 0.0106 0.050 Uiso 1 1 calc R
C15 C 0.52428(13) 0.06651(13) 0.13094(5) 0.0209(3) Uani 1 1 d .
C16 C 0.48858(13) -0.01373(13) 0.15937(5) 0.0207(3) Uani 1 1 d .
C17 C 0.39274(13) 0.00928(14) 0.18007(5) 0.0249(3) Uani 1 1 d .
H17 H 0.3541 0.0838 0.1761 0.030 Uiso 1 1 calc R
C18 C 0.35629(14) -0.07404(15) 0.20533(5) 0.0293(4) Uani 1 1 d .
H18 H 0.2918 -0.0575 0.2185 0.035 Uiso 1 1 calc R
C19 C 0.41338(15) -0.18570(14) 0.21225(5) 0.0288(4) Uani 1 1 d .
H19 H 0.3863 -0.2434 0.2298 0.035 Uiso 1 1 calc R
C20 C 0.50619(14) -0.21036(13) 0.19402(5) 0.0256(3) Uani 1 1 d .
H20 H 0.5439 -0.2851 0.1991 0.031 Uiso 1 1 calc R
C21 C 0.54820(13) -0.12579(13) 0.16728(5) 0.0219(3) Uani 1 1 d .
C22 C 0.64393(13) -0.14897(13) 0.14824(5) 0.0234(3) Uani 1 1 d .
H22 H 0.6857 -0.2211 0.1547 0.028 Uiso 1 1 calc R
C23 C 0.67965(13) -0.06890(13) 0.12003(5) 0.0228(3) Uani 1 1 d .
C24 C 0.77544(13) -0.09357(15) 0.09941(5) 0.0285(4) Uani 1 1 d .
H24 H 0.8198 -0.1638 0.1065 0.034 Uiso 1 1 calc R
C25 C 0.80382(14) -0.01865(16) 0.07005(5) 0.0318(4) Uani 1 1 d .
H25 H 0.8678 -0.0365 0.0567 0.038 Uiso 1 1 calc R
C26 C 0.73866(14) 0.08655(16) 0.05903(5) 0.0320(4) Uani 1 1 d .
H26 H 0.7578 0.1372 0.0376 0.038 Uiso 1 1 calc R
C27 C 0.64932(14) 0.11599(14) 0.07868(5) 0.0267(3) Uani 1 1 d .
H27 H 0.6081 0.1880 0.0714 0.032 Uiso 1 1 calc R
C28 C 0.61666(12) 0.04009(13) 0.11005(5) 0.0211(3) Uani 1 1 d .
O3 O -0.04238(10) 1.07699(9) 0.19204(4) 0.0304(3) Uani 1 1 d .
O4 O 0.46797(10) 0.66438(11) 0.01464(4) 0.0325(3) Uani 1 1 d .
N2 N 0.14788(11) 0.67970(10) 0.12460(4) 0.0214(3) Uani 1 1 d .
C29 C 0.10632(12) 0.78281(13) 0.14255(5) 0.0208(3) Uani 1 1 d .
C30 C 0.10232(13) 0.89516(13) 0.12347(5) 0.0226(3) Uani 1 1 d .
H30 H 0.1322 0.9056 0.0981 0.027 Uiso 1 1 calc R
C31 C 0.05505(13) 0.99115(13) 0.14143(5) 0.0240(3) Uani 1 1 d .
H31 H 0.0553 1.0675 0.1287 0.029 Uiso 1 1 calc R
C32 C 0.00743(13) 0.97742(13) 0.17766(5) 0.0235(3) Uani 1 1 d .
C33 C 0.01172(14) 0.86688(13) 0.19723(5) 0.0248(3) Uani 1 1 d .
H33 H -0.0194 0.8566 0.2224 0.030 Uiso 1 1 calc R
C34 C 0.06196(13) 0.77139(13) 0.17973(5) 0.0239(3) Uani 1 1 d .
H34 H 0.0661 0.6963 0.1935 0.029 Uiso 1 1 calc R
C35 C -0.12042(14) 1.05824(15) 0.22057(5) 0.0295(4) Uani 1 1 d .
H35A H -0.1804 1.0013 0.2082 0.044 Uiso 1 1 calc R
H35B H -0.1569 1.1339 0.2258 0.044 Uiso 1 1 calc R
H35C H -0.0778 1.0265 0.2474 0.044 Uiso 1 1 calc R
C36 C 0.23027(13) 0.67981(13) 0.09732(5) 0.0205(3) Uani 1 1 d .
C37 C 0.31267(13) 0.76934(13) 0.09841(5) 0.0220(3) Uani 1 1 d .
H37 H 0.3143 0.8329 0.1180 0.026 Uiso 1 1 calc R
C38 C 0.39278(13) 0.76724(13) 0.07122(5) 0.0237(3) Uani 1 1 d .
H38 H 0.4473 0.8301 0.0720 0.028 Uiso 1 1 calc R
C39 C 0.39345(13) 0.67401(14) 0.04305(5) 0.0246(3) Uani 1 1 d .
C40 C 0.31443(14) 0.58179(14) 0.04291(5) 0.0260(3) Uani 1 1 d .
H40 H 0.3161 0.5158 0.0245 0.031 Uiso 1 1 calc R
C41 C 0.23350(13) 0.58529(13) 0.06925(5) 0.0237(3) Uani 1 1 d .
H41 H 0.1790 0.5223 0.0683 0.028 Uiso 1 1 calc R
C42 C 0.54802(14) 0.75882(16) 0.01413(6) 0.0332(4) Uani 1 1 d .
H42A H 0.5057 0.8338 0.0081 0.050 Uiso 1 1 calc R
H42B H 0.5945 0.7437 -0.0078 0.050 Uiso 1 1 calc R
H42C H 0.5992 0.7641 0.0418 0.050 Uiso 1 1 calc R
C43 C 0.09356(13) 0.56931(12) 0.13187(5) 0.0203(3) Uani 1 1 d .
C44 C -0.01829(13) 0.54507(13) 0.10943(5) 0.0205(3) Uani 1 1 d .
C45 C -0.07624(13) 0.62173(14) 0.07685(5) 0.0248(3) Uani 1 1 d .
H45 H -0.0388 0.6920 0.0699 0.030 Uiso 1 1 calc R
C46 C -0.18443(14) 0.59515(15) 0.05572(5) 0.0299(4) Uani 1 1 d .
H46 H -0.2210 0.6464 0.0338 0.036 Uiso 1 1 calc R
C47 C -0.24347(14) 0.49228(15) 0.06591(5) 0.0297(4) Uani 1 1 d .
H47 H -0.3201 0.4765 0.0515 0.036 Uiso 1 1 calc R
C48 C -0.19089(13) 0.41631(15) 0.09621(5) 0.0262(3) Uani 1 1 d .
H48 H -0.2311 0.3473 0.1026 0.031 Uiso 1 1 calc R
C49 C -0.07610(13) 0.43814(13) 0.11862(5) 0.0215(3) Uani 1 1 d .
C50 C -0.01847(13) 0.35917(13) 0.14878(5) 0.0227(3) Uani 1 1 d .
H50 H -0.0569 0.2887 0.1550 0.027 Uiso 1 1 calc R
C51 C 0.09410(13) 0.38102(13) 0.17008(5) 0.0219(3) Uani 1 1 d .
C52 C 0.15467(15) 0.29910(14) 0.20008(5) 0.0277(3) Uani 1 1 d .
H52 H 0.1177 0.2273 0.2059 0.033 Uiso 1 1 calc R
C53 C 0.26443(15) 0.32195(15) 0.22057(5) 0.0321(4) Uani 1 1 d .
H53 H 0.3033 0.2660 0.2404 0.039 Uiso 1 1 calc R
C54 C 0.32146(15) 0.42859(14) 0.21260(5) 0.0306(4) Uani 1 1 d .
H54 H 0.3981 0.4436 0.2272 0.037 Uiso 1 1 calc R
C55 C 0.26694(13) 0.50974(13) 0.18417(5) 0.0250(3) Uani 1 1 d .
H55 H 0.3060 0.5810 0.1792 0.030 Uiso 1 1 calc R
C56 C 0.15181(13) 0.48895(13) 0.16174(5) 0.0204(3) Uani 1 1 d .

loop_
_atom_site_aniso_label
_atom_site_aniso_U_11
_atom_site_aniso_U_22
_atom_site_aniso_U_33
_atom_site_aniso_U_23
_atom_site_aniso_U_13
_atom_site_aniso_U_12
O1 0.0312(6) 0.0155(5) 0.0474(7) -0.0015(5) -0.0045(5) -0.0024(5)
O2 0.0305(6) 0.0342(7) 0.0338(7) -0.0028(5) -0.0060(5) 0.0065(5)
N1 0.0230(6) 0.0145(6) 0.0290(7) -0.0003(5) 0.0010(5) 0.0009(5)
C1 0.0232(7) 0.0166(7) 0.0254(8) -0.0021(6) 0.0063(6) -0.0012(6)
C2 0.0324(8) 0.0146(7) 0.0244(8) 0.0011(6) 0.0042(6) 0.0012(6)
C3 0.0283(8) 0.0210(7) 0.0221(7) -0.0018(6) 0.0022(6) 0.0001(6)
C4 0.0247(8) 0.0158(7) 0.0312(8) -0.0023(6) 0.0064(6) -0.0011(6)
C5 0.0265(8) 0.0154(7) 0.0360(9) 0.0043(6) 0.0047(7) 0.0020(6)
C6 0.0223(7) 0.0193(7) 0.0299(8) 0.0017(6) 0.0019(6) 0.0022(6)
C7 0.0299(9) 0.0242(8) 0.0314(9) -0.0038(7) 0.0020(7) -0.0040(7)
C8 0.0219(7) 0.0188(7) 0.0225(7) 0.0026(6) 0.0036(6) 0.0003(6)
C9 0.0235(8) 0.0181(7) 0.0285(8) -0.0036(6) 0.0051(6) -0.0014(6)
C10 0.0240(8) 0.0181(7) 0.0320(8) 0.0014(6) 0.0068(6) 0.0016(6)
C11 0.0251(8) 0.0249(8) 0.0238(8) 0.0021(6) 0.0006(6) -0.0012(6)
C12 0.0341(9) 0.0258(8) 0.0232(8) -0.0037(6) 0.0011(7) 0.0027(7)
C13 0.0308(8) 0.0211(8) 0.0253(8) -0.0017(6) 0.0034(7) 0.0052(6)
C14 0.0262(8) 0.0368(10) 0.0357(9) 0.0038(8) 0.0023(7) 0.0046(7)
C15 0.0210(7) 0.0159(7) 0.0240(7) -0.0026(6) -0.0005(6) 0.0005(6)
C16 0.0215(7) 0.0168(7) 0.0218(7) -0.0031(6) -0.0012(6) -0.0011(6)
C17 0.0280(8) 0.0200(7) 0.0262(8) -0.0015(6) 0.0040(6) 0.0027(6)
C18 0.0317(9) 0.0311(9) 0.0266(8) -0.0014(7) 0.0092(7) -0.0007(7)
C19 0.0380(9) 0.0238(8) 0.0239(8) 0.0025(6) 0.0041(7) -0.0051(7)
C20 0.0339(9) 0.0170(7) 0.0233(8) -0.0004(6) -0.0023(7) -0.0006(6)
C21 0.0239(8) 0.0171(7) 0.0221(7) -0.0028(6) -0.0026(6) -0.0012(6)
C22 0.0228(8) 0.0173(7) 0.0275(8) -0.0039(6) -0.0026(6) 0.0031(6)
C23 0.0205(7) 0.0216(7) 0.0245(8) -0.0061(6) -0.0010(6) -0.0004(6)
C24 0.0231(8) 0.0305(9) 0.0300(9) -0.0082(7) 0.0000(7) 0.0037(7)
C25 0.0225(8) 0.0431(10) 0.0301(9) -0.0080(8) 0.0057(7) -0.0010(7)
C26 0.0309(9) 0.0362(9) 0.0292(9) -0.0017(7) 0.0064(7) -0.0075(7)
C27 0.0266(8) 0.0233(8) 0.0292(8) -0.0017(6) 0.0030(7) -0.0030(6)
C28 0.0207(7) 0.0178(7) 0.0234(7) -0.0044(6) 0.0004(6) -0.0028(6)
O3 0.0362(6) 0.0165(5) 0.0408(7) -0.0028(5) 0.0132(5) 0.0010(5)
O4 0.0348(7) 0.0339(6) 0.0316(6) -0.0041(5) 0.0132(5) -0.0033(5)
N2 0.0251(6) 0.0140(6) 0.0253(7) 0.0006(5) 0.0055(5) -0.0012(5)
C29 0.0201(7) 0.0159(7) 0.0255(8) -0.0008(6) 0.0014(6) -0.0008(6)
C30 0.0214(7) 0.0203(7) 0.0260(8) 0.0034(6) 0.0041(6) 0.0002(6)
C31 0.0236(8) 0.0161(7) 0.0315(8) 0.0035(6) 0.0028(6) -0.0009(6)
C32 0.0228(7) 0.0163(7) 0.0305(8) -0.0031(6) 0.0023(6) -0.0009(6)
C33 0.0299(8) 0.0194(7) 0.0258(8) -0.0014(6) 0.0068(7) -0.0033(6)
C34 0.0298(8) 0.0161(7) 0.0256(8) 0.0011(6) 0.0042(6) -0.0015(6)
C35 0.0304(9) 0.0270(8) 0.0317(9) -0.0044(7) 0.0074(7) 0.0042(7)
C36 0.0211(7) 0.0186(7) 0.0204(7) 0.0027(6) 0.0004(6) 0.0011(6)
C37 0.0238(7) 0.0176(7) 0.0231(7) -0.0013(6) 0.0004(6) 0.0005(6)
C38 0.0218(7) 0.0209(7) 0.0276(8) 0.0017(6) 0.0019(6) -0.0023(6)
C39 0.0249(8) 0.0264(8) 0.0225(8) 0.0015(6) 0.0043(6) 0.0026(6)
C40 0.0339(9) 0.0196(7) 0.0237(8) -0.0028(6) 0.0033(7) -0.0002(6)
C41 0.0277(8) 0.0181(7) 0.0244(8) 0.0003(6) 0.0025(6) -0.0019(6)
C42 0.0276(9) 0.0386(10) 0.0348(9) 0.0027(8) 0.0094(7) -0.0014(7)
C43 0.0240(7) 0.0150(7) 0.0226(7) -0.0017(6) 0.0060(6) -0.0011(6)
C44 0.0227(7) 0.0173(7) 0.0222(7) -0.0029(6) 0.0056(6) 0.0003(6)
C45 0.0272(8) 0.0214(8) 0.0254(8) -0.0005(6) 0.0039(6) 0.0032(6)
C46 0.0293(9) 0.0335(9) 0.0256(8) -0.0010(7) 0.0016(7) 0.0071(7)
C47 0.0234(8) 0.0392(10) 0.0260(8) -0.0067(7) 0.0030(6) -0.0003(7)
C48 0.0251(8) 0.0292(8) 0.0255(8) -0.0059(7) 0.0076(6) -0.0048(6)
C49 0.0229(7) 0.0208(7) 0.0217(7) -0.0050(6) 0.0064(6) -0.0013(6)
C50 0.0272(8) 0.0169(7) 0.0246(8) -0.0031(6) 0.0065(6) -0.0044(6)
C51 0.0281(8) 0.0159(7) 0.0217(7) -0.0020(6) 0.0050(6) -0.0003(6)
C52 0.0372(9) 0.0169(7) 0.0277(8) 0.0029(6) 0.0025(7) -0.0022(6)
C53 0.0390(10) 0.0231(8) 0.0309(9) 0.0057(7) -0.0030(8) 0.0025(7)
C54 0.0309(9) 0.0266(8) 0.0308(9) 0.0001(7) -0.0038(7) -0.0022(7)
C55 0.0273(8) 0.0184(7) 0.0283(8) -0.0004(6) 0.0019(6) -0.0025(6)
C56 0.0237(7) 0.0164(7) 0.0212(7) -0.0013(6) 0.0040(6) 0.0006(6)

loop_
_atom_type_symbol
_atom_type_description
_atom_type_scat_dispersion_real
_atom_type_scat_dispersion_imag
_atom_type_scat_source
C C 0.0033 0.0016 'International Tables Vol C Tables 4.2.6.8 and 6.1.1.4'
H H 0.0000 0.0000 'International Tables Vol C Tables 4.2.6.8 and 6.1.1.4'
N N 0.0061 0.0033 'International Tables Vol C Tables 4.2.6.8 and 6.1.1.4'
O O 0.0106 0.0060 'International Tables Vol C Tables 4.2.6.8 and 6.1.1.4'

loop_
_geom_angle_atom_site_label_1
_geom_angle_atom_site_label_2
_geom_angle_atom_site_label_3
_geom_angle
C4 O1 C7 117.74(12)
C11 O2 C14 116.75(13)
C1 N1 C8 124.32(12)
C1 N1 C15 117.34(12)
C8 N1 C15 118.18(12)
C2 C1 C6 118.06(13)
C2 C1 N1 119.43(13)
C6 C1 N1 122.43(13)
C1 C2 C3 121.57(14)
C1 C2 H2 119.2
C3 C2 H2 119.2
C4 C3 C2 119.62(14)
C4 C3 H3 120.2
C2 C3 H3 120.2
O1 C4 C3 124.49(14)
O1 C4 C5 116.07(13)
C3 C4 C5 119.44(14)
C6 C5 C4 120.79(14)
C6 C5 H5 119.6
C4 C5 H5 119.6
C5 C6 C1 120.47(14)
C5 C6 H6 119.8
C1 C6 H6 119.8
O1 C7 H7A 109.5
O1 C7 H7B 109.5
H7A C7 H7B 109.5
O1 C7 H7C 109.5
H7A C7 H7C 109.5
H7B C7 H7C 109.5
C9 C8 C13 118.04(14)
C9 C8 N1 122.21(13)
C13 C8 N1 119.71(13)
C8 C9 C10 120.96(14)
C8 C9 H9 119.5
C10 C9 H9 119.5
C11 C10 C9 120.29(14)
C11 C10 H10 119.9
C9 C10 H10 119.9
O2 C11 C10 124.88(14)
O2 C11 C12 116.17(14)
C10 C11 C12 118.94(14)
C13 C12 C11 120.47(15)
C13 C12 H12 119.8
C11 C12 H12 119.8
C12 C13 C8 121.17(14)
C12 C13 H13 119.4
C8 C13 H13 119.4
O2 C14 H14A 109.5
O2 C14 H14B 109.5
H14A C14 H14B 109.5
O2 C14 H14C 109.5
H14A C14 H14C 109.5
H14B C14 H14C 109.5
C16 C15 C28 121.48(13)
C16 C15 N1 119.22(13)
C28 C15 N1 119.30(13)
C15 C16 C17 122.65(13)
C15 C16 C21 119.03(14)
C17 C16 C21 118.29(13)
C18 C17 C16 120.80(14)
C18 C17 H17 119.6
C16 C17 H17 119.6
C17 C18 C19 120.82(15)
C17 C18 H18 119.6
C19 C18 H18 119.6
C20 C19 C18 120.40(15)
C20 C19 H19 119.8
C18 C19 H19 119.8
C19 C20 C21 121.02(14)
C19 C20 H20 119.5
C21 C20 H20 119.5
C22 C21 C20 122.10(14)
C22 C21 C16 119.28(14)
C20 C21 C16 118.62(14)
C23 C22 C21 121.58(14)
C23 C22 H22 119.2
C21 C22 H22 119.2
C22 C23 C24 121.93(14)
C22 C23 C28 119.51(14)
C24 C23 C28 118.53(14)
C25 C24 C23 121.03(15)
C25 C24 H24 119.5
C23 C24 H24 119.5
C24 C25 C26 120.33(15)
C24 C25 H25 119.8
C26 C25 H25 119.8
C27 C26 C25 120.91(16)
C27 C26 H26 119.5
C25 C26 H26 119.5
C26 C27 C28 120.74(15)
C26 C27 H27 119.6
C28 C27 H27 119.6
C15 C28 C27 122.68(14)
C15 C28 C23 118.93(14)
C27 C28 C23 118.37(14)
C32 O3 C35 117.11(12)
C39 O4 C42 116.70(13)
C36 N2 C29 124.95(12)
C36 N2 C43 118.31(12)
C29 N2 C43 116.47(12)
C34 C29 C30 118.03(13)
C34 C29 N2 118.81(13)
C30 C29 N2 123.08(13)
C31 C30 C29 120.32(14)
C31 C30 H30 119.8
C29 C30 H30 119.8
C30 C31 C32 120.95(14)
C30 C31 H31 119.5
C32 C31 H31 119.5
O3 C32 C31 116.69(13)
O3 C32 C33 123.85(14)
C31 C32 C33 119.45(14)
C32 C33 C34 119.40(14)
C32 C33 H33 120.3
C34 C33 H33 120.3
C33 C34 C29 121.79(14)
C33 C34 H34 119.1
C29 C34 H34 119.1
O3 C35 H35A 109.5
O3 C35 H35B 109.5
H35A C35 H35B 109.5
O3 C35 H35C 109.5
H35A C35 H35C 109.5
H35B C35 H35C 109.5
C37 C36 C41 117.80(14)
C37 C36 N2 122.24(13)
C41 C36 N2 119.91(13)
C36 C37 C38 121.07(14)
C36 C37 H37 119.5
C38 C37 H37 119.5
C39 C38 C37 120.38(14)
C39 C38 H38 119.8
C37 C38 H38 119.8
O4 C39 C38 124.83(14)
O4 C39 C40 116.24(14)
C38 C39 C40 118.93(14)
C41 C40 C39 120.57(14)
C41 C40 H40 119.7
C39 C40 H40 119.7
C40 C41 C36 121.18(14)
C40 C41 H41 119.4
C36 C41 H41 119.4
O4 C42 H42A 109.5
O4 C42 H42B 109.5
H42A C42 H42B 109.5
O4 C42 H42C 109.5
H42A C42 H42C 109.5
H42B C42 H42C 109.5
C56 C43 C44 121.33(13)
C56 C43 N2 119.56(13)
C44 C43 N2 119.09(13)
C43 C44 C45 122.33(14)
C43 C44 C49 119.28(13)
C45 C44 C49 118.38(13)
C46 C45 C44 120.66(15)
C46 C45 H45 119.7
C44 C45 H45 119.7
C45 C46 C47 121.04(15)
C45 C46 H46 119.5
C47 C46 H46 119.5
C48 C47 C46 120.14(15)
C48 C47 H47 119.9
C46 C47 H47 119.9
C47 C48 C49 121.19(15)
C47 C48 H48 119.4
C49 C48 H48 119.4
C50 C49 C48 122.31(14)
C50 C49 C44 119.18(13)
C48 C49 C44 118.51(14)
C51 C50 C49 121.67(14)
C51 C50 H50 119.2
C49 C50 H50 119.2
C50 C51 C52 121.95(14)
C50 C51 C56 119.56(14)
C52 C51 C56 118.49(14)
C53 C52 C51 121.13(15)
C53 C52 H52 119.4
C51 C52 H52 119.4
C52 C53 C54 120.57(15)
C52 C53 H53 119.7
C54 C53 H53 119.7
C55 C54 C53 120.42(15)
C55 C54 H54 119.8
C53 C54 H54 119.8
C54 C55 C56 120.86(14)
C54 C55 H55 119.6
C56 C55 H55 119.6
C43 C56 C55 122.55(13)
C43 C56 C51 118.92(13)
C55 C56 C51 118.53(13)

loop_
_geom_bond_atom_site_label_1
_geom_bond_atom_site_label_2
_geom_bond_distance
O1 C4 1.3767(18)
O1 C7 1.4164(19)
O2 C11 1.3750(19)
O2 C14 1.418(2)
N1 C1 1.4160(18)
N1 C8 1.4195(19)
N1 C15 1.4309(18)
C1 C2 1.391(2)
C1 C6 1.400(2)
C2 C3 1.392(2)
C2 H2 0.9500
C3 C4 1.385(2)
C3 H3 0.9500
C4 C5 1.389(2)
C5 C6 1.383(2)
C5 H5 0.9500
C6 H6 0.9500
C7 H7A 0.9800
C7 H7B 0.9800
C7 H7C 0.9800
C8 C9 1.390(2)
C8 C13 1.393(2)
C9 C10 1.392(2)
C9 H9 0.9500
C10 C11 1.386(2)
C10 H10 0.9500
C11 C12 1.390(2)
C12 C13 1.381(2)
C12 H12 0.9500
C13 H13 0.9500
C14 H14A 0.9800
C14 H14B 0.9800
C14 H14C 0.9800
C15 C16 1.400(2)
C15 C28 1.405(2)
C16 C17 1.428(2)
C16 C21 1.440(2)
C17 C18 1.357(2)
C17 H17 0.9500
C18 C19 1.421(2)
C18 H18 0.9500
C19 C20 1.354(2)
C19 H19 0.9500
C20 C21 1.427(2)
C20 H20 0.9500
C21 C22 1.396(2)
C22 C23 1.393(2)
C22 H22 0.9500
C23 C24 1.430(2)
C23 C28 1.436(2)
C24 C25 1.349(2)
C24 H24 0.9500
C25 C26 1.417(2)
C25 H25 0.9500
C26 C27 1.358(2)
C26 H26 0.9500
C27 C28 1.424(2)
C27 H27 0.9500
O3 C32 1.3798(18)
O3 C35 1.4221(19)
O4 C39 1.3762(18)
O4 C42 1.419(2)
N2 C36 1.4162(19)
N2 C29 1.4188(18)
N2 C43 1.4327(18)
C29 C34 1.391(2)
C29 C30 1.400(2)
C30 C31 1.385(2)
C30 H30 0.9500
C31 C32 1.386(2)
C31 H31 0.9500
C32 C33 1.389(2)
C33 C34 1.391(2)
C33 H33 0.9500
C34 H34 0.9500
C35 H35A 0.9800
C35 H35B 0.9800
C35 H35C 0.9800
C36 C37 1.391(2)
C36 C41 1.398(2)
C37 C38 1.393(2)
C37 H37 0.9500
C38 C39 1.385(2)
C38 H38 0.9500
C39 C40 1.390(2)
C40 C41 1.381(2)
C40 H40 0.9500
C41 H41 0.9500
C42 H42A 0.9800
C42 H42B 0.9800
C42 H42C 0.9800
C43 C56 1.401(2)
C43 C44 1.404(2)
C44 C45 1.428(2)
C44 C49 1.436(2)
C45 C46 1.359(2)
C45 H45 0.9500
C46 C47 1.416(2)
C46 H46 0.9500
C47 C48 1.355(2)
C47 H47 0.9500
C48 C49 1.428(2)
C48 H48 0.9500
C49 C50 1.394(2)
C50 C51 1.394(2)
C50 H50 0.9500
C51 C52 1.425(2)
C51 C56 1.437(2)
C52 C53 1.359(2)
C52 H52 0.9500
C53 C54 1.418(2)
C53 H53 0.9500
C54 C55 1.364(2)
C54 H54 0.9500
C55 C56 1.429(2)
C55 H55 0.9500

loop_
_geom_torsion_atom_site_label_1
_geom_torsion_atom_site_label_2
_geom_torsion_atom_site_label_3
_geom_torsion_atom_site_label_4
_geom_torsion
C8 N1 C1 C2 161.80(14)
C15 N1 C1 C2 -23.0(2)
C8 N1 C1 C6 -21.4(2)
C15 N1 C1 C6 153.79(14)
C6 C1 C2 C3 -0.5(2)
N1 C1 C2 C3 176.42(14)
C1 C2 C3 C4 1.1(2)
C7 O1 C4 C3 12.5(2)
C7 O1 C4 C5 -167.02(14)
C2 C3 C4 O1 -179.47(14)
C2 C3 C4 C5 0.1(2)
O1 C4 C5 C6 177.70(14)
C3 C4 C5 C6 -1.9(2)
C4 C5 C6 C1 2.5(2)
C2 C1 C6 C5 -1.3(2)
N1 C1 C6 C5 -178.13(14)
C1 N1 C8 C9 -34.3(2)
C15 N1 C8 C9 150.54(14)
C1 N1 C8 C13 148.08(15)
C15 N1 C8 C13 -27.1(2)
C13 C8 C9 C10 -3.4(2)
N1 C8 C9 C10 178.89(14)
C8 C9 C10 C11 1.9(2)
C14 O2 C11 C10 6.5(2)
C14 O2 C11 C12 -173.58(14)
C9 C10 C11 O2 -178.54(15)
C9 C10 C11 C12 1.5(2)
O2 C11 C12 C13 176.68(14)
C10 C11 C12 C13 -3.4(2)
C11 C12 C13 C8 1.8(2)
C9 C8 C13 C12 1.5(2)
N1 C8 C13 C12 179.31(14)
C1 N1 C15 C16 108.95(16)
C8 N1 C15 C16 -75.51(18)
C1 N1 C15 C28 -70.93(18)
C8 N1 C15 C28 104.61(16)
C28 C15 C16 C17 -178.06(14)
N1 C15 C16 C17 2.1(2)
C28 C15 C16 C21 0.0(2)
N1 C15 C16 C21 -179.88(13)
C15 C16 C17 C18 175.76(15)
C21 C16 C17 C18 -2.3(2)
C16 C17 C18 C19 0.8(2)
C17 C18 C19 C20 0.7(2)
C18 C19 C20 C21 -0.5(2)
C19 C20 C21 C22 179.78(15)
C19 C20 C21 C16 -1.0(2)
C15 C16 C21 C22 3.5(2)
C17 C16 C21 C22 -178.39(13)
C15 C16 C21 C20 -175.74(13)
C17 C16 C21 C20 2.4(2)
C20 C21 C22 C23 175.80(14)
C16 C21 C22 C23 -3.4(2)
C21 C22 C23 C24 -178.06(14)
C21 C22 C23 C28 -0.2(2)
C22 C23 C24 C25 175.47(15)
C28 C23 C24 C25 -2.4(2)
C23 C24 C25 C26 0.0(2)
C24 C25 C26 C27 2.2(3)
C25 C26 C27 C28 -1.8(2)
C16 C15 C28 C27 175.24(14)
N1 C15 C28 C27 -4.9(2)
C16 C15 C28 C23 -3.5(2)
N1 C15 C28 C23 176.35(13)
C26 C27 C28 C15 -179.48(15)
C26 C27 C28 C23 -0.7(2)
C22 C23 C28 C15 3.6(2)
C24 C23 C28 C15 -178.41(13)
C22 C23 C28 C27 -175.19(14)
C24 C23 C28 C27 2.8(2)
C36 N2 C29 C34 -156.17(14)
C43 N2 C29 C34 29.83(19)
C36 N2 C29 C30 27.2(2)
C43 N2 C29 C30 -146.84(14)
C34 C29 C30 C31 -0.2(2)
N2 C29 C30 C31 176.55(14)
C29 C30 C31 C32 -2.2(2)
C35 O3 C32 C31 161.73(14)
C35 O3 C32 C33 -18.1(2)
C30 C31 C32 O3 -177.06(13)
C30 C31 C32 C33 2.8(2)
O3 C32 C33 C34 178.75(14)
C31 C32 C33 C34 -1.1(2)
C32 C33 C34 C29 -1.2(2)
C30 C29 C34 C33 1.9(2)
N2 C29 C34 C33 -174.98(14)
C29 N2 C36 C37 26.8(2)
C43 N2 C36 C37 -159.27(14)
C29 N2 C36 C41 -155.77(14)
C43 N2 C36 C41 18.1(2)
C41 C36 C37 C38 2.5(2)
N2 C36 C37 C38 179.97(13)
C36 C37 C38 C39 -1.4(2)
C42 O4 C39 C38 -1.2(2)
C42 O4 C39 C40 179.22(14)
C37 C38 C39 O4 179.23(14)
C37 C38 C39 C40 -1.2(2)
O4 C39 C40 C41 -177.81(14)
C38 C39 C40 C41 2.5(2)
C39 C40 C41 C36 -1.4(2)
C37 C36 C41 C40 -1.1(2)
N2 C36 C41 C40 -178.63(14)
C36 N2 C43 C56 81.50(17)
C29 N2 C43 C56 -104.09(16)
C36 N2 C43 C44 -99.81(16)
C29 N2 C43 C44 74.60(17)
C56 C43 C44 C45 -175.71(14)
N2 C43 C44 C45 5.6(2)
C56 C43 C44 C49 2.7(2)
N2 C43 C44 C49 -175.94(12)
C43 C44 C45 C46 179.80(14)
C49 C44 C45 C46 1.4(2)
C44 C45 C46 C47 1.2(2)
C45 C46 C47 C48 -2.1(2)
C46 C47 C48 C49 0.4(2)
C47 C48 C49 C50 -177.54(15)
C47 C48 C49 C44 2.1(2)
C43 C44 C49 C50 -1.8(2)
C45 C44 C49 C50 176.71(13)
C43 C44 C49 C48 178.54(13)
C45 C44 C49 C48 -3.0(2)
C48 C49 C50 C51 179.27(14)
C44 C49 C50 C51 -0.4(2)
C49 C50 C51 C52 -178.22(14)
C49 C50 C51 C56 1.7(2)
C50 C51 C52 C53 -179.96(16)
C56 C51 C52 C53 0.2(2)
C51 C52 C53 C54 0.2(3)
C52 C53 C54 C55 -0.1(3)
C53 C54 C55 C56 -0.3(2)
C44 C43 C56 C55 178.20(14)
N2 C43 C56 C55 -3.1(2)
C44 C43 C56 C51 -1.5(2)
N2 C43 C56 C51 177.20(13)
C54 C55 C56 C43 -179.06(15)
C54 C55 C56 C51 0.6(2)
C50 C51 C56 C43 -0.7(2)
C52 C51 C56 C43 179.14(14)
C50 C51 C56 C55 179.59(14)
C52 C51 C56 C55 -0.5(2)
